data_1546499
loop_
_publ_author_name
'Renaudin, Jean'
'Ferey, Gerard'
'Lahlou-Mimi, Mohammed'
'Greneche, Jean-Marc'
'Mary, Yves'
'de Kozak, Ariel'

_publ_section_title
;
 The magnetic properties of the frustrated bidimensional antiferromagnet
 CsBaFe3F12
;
_journal_name_full 'Journal of Magnetism and Magnetic Materials'
_journal_page_first 381
_journal_page_last 387
_journal_volume 92
_journal_year 1991
_chemical_formula_moiety 'F12 Fe3, Ba, Cs'
_chemical_formula_sum 'Ba Cs F12 Fe3'
_chemical_formula_weight 665.748
_space_group_IT_number 15
_symmetry_cell_setting monoclinic
_symmetry_Int_Tables_number 15
_symmetry_space_group_name_Hall '-C 2yc'
_symmetry_space_group_name_H-M 'C 1 2/c 1'
_cell_angle_alpha 90.
_cell_angle_beta 124.76(2)
_cell_angle_gamma 90.
_cell_formula_units_Z 4
_cell_length_a 17.402(2)
_cell_length_b 9.994(1)
_cell_length_c 14.928(2)
_cell_volume 2132.9(7)
_diffrn_ambient_temperature 130
_diffrn_radiation_probe neutron
_diffrn_radiation_wavelength 1.910
_exptl_crystal_density_diffrn 4.147
_pd_proc_ls_prof_R_factor 0.073
_pd_proc_ls_prof_wR_expected 0.049
_refine_ls_number_reflns 947
_refine_ls_R_I_factor 0.062
_cod_data_source_file J-Mag-Mag-Mat-1991-92-381-387.cif
_cod_data_source_block CsBaFe3F12
_cod_original_sg_symbol_H-M 'C 2/c'
_cod_database_code 1546499

loop_
_symmetry_equiv_pos_site_id
_symmetry_equiv_pos_as_xyz
1 x,y,z
2 -x,y,1/2-z
3 -x,-y,-z
4 x,-y,1/2+z
5 1/2+x,1/2+y,z
6 1/2-x,1/2+y,1/2-z
7 1/2-x,1/2-y,-z
8 1/2+x,1/2-y,1/2+z

loop_
_atom_site_label
_atom_site_type_symbol
_atom_site_thermal_displace_type
_atom_site_fract_x
_atom_site_fract_y
_atom_site_fract_z
_atom_site_occupancy
_atom_site_U_iso_or_equiv
_atom_site_calc_flag
_atom_site_refinement_flags
_atom_site_disorder_assembly
_atom_site_disorder_group
Fe1 Fe Uiso 0.0970(6) 0.0558(8) 0.2365(7) 1.000 0.0139(13) . . . .
Fe2 Fe Uiso 0.7758(5) 0.3646(10) 0.2262(6) 1.000 0.018(3) . . . .
Fe3 Fe Uiso 0.5943(5) 0.1814(8) 0.2253(7) 1.000 0.011(3) . . . .
F1 F Uiso 0.6779(10) 0.2362(14) 0.1866(12) 1.000 0.014(4) . . . .
F2 F Uiso 0.3036(10) 0.5193(12) 0.2856(11) 1.000 0.014(4) . . . .
F3 F Uiso 0.8555(8) 0.2340(12) 0.2246(10) 1.000 0.010(4) . . . .
F4 F Uiso 0.1229(11) 0.4980(12) 0.2300(12) 1.000 0.024(5) . . . .
F5 F Uiso 0.2792(8) 0.3942(13) 0.4236(9) 1.000 0.008(3) . . . .
F6 F Uiso 0.1698(7) 0.3396(12) 0.1297(9) 1.000 0.006(3) . . . .
F7 F Uiso 0.9776(9) 0.0948(13) 0.4094(11) 1.000 0.022(4) . . . .
F8 F Uiso 0.3270(9) 0.5069(12) 0.1168(10) 1.000 0.006(3) . . . .
F9 F Uiso 0.5460(7) 0.3667(16) 0.1980(10) 1.000 0.011(3) . . . .
F10 F Uiso 0.3221(10) 0.2112(14) 0.1220(12) 1.000 0.023(4) . . . .
F11 F Uiso 0.4959(10) 0.1627(15) 0.0724(11) 1.000 0.027(5) . . . .
F12 F Uiso 0.00000 0.625(2) 0.25000 1.000 0.009(4) . . . .
F13 F Uiso 0.00000 0.106(2) 0.25000 1.000 0.014(5) . . . .
Ba Ba Uiso 0.1323(9) 0.1302(16) 0.0042(10) 1.000 0.0025(13) . . . .
Cs Cs Uiso 0.1155(10) 0.6092(15) 0.9601(12) 1.000 0.020(3) . . . .

loop_
_geom_angle_atom_site_label_1
_geom_angle_atom_site_label_2
_geom_angle_atom_site_label_3
_geom_angle
_geom_angle_site_symmetry_1
_geom_angle_site_symmetry_2
_geom_angle_site_symmetry_3
_geom_angle_publ_flag
F3 Fe1 F13 88.7(8) 2_655 . . yes
F7 Fe1 F13 90.0(7) 2_655 . . yes
F9 Fe1 F13 90.3(8) 5_445 . . yes
F2 Fe1 F13 174.5(8) 6_545 . . yes
F8 Fe1 F13 91.3(7) 6_545 . . yes
F3 Fe1 F7 93.1(7) 2_655 . 2_655 yes
F3 Fe1 F9 178.6(8) 2_655 . 5_445 yes
F2 Fe1 F3 87.4(8) 6_545 . 2_655 yes
F3 Fe1 F8 89.6(6) 2_655 . 6_545 yes
F7 Fe1 F9 87.8(7) 2_655 . 5_445 yes
F2 Fe1 F7 86.3(8) 6_545 . 2_655 yes
F7 Fe1 F8 177.1(8) 2_655 . 6_545 yes
F2 Fe1 F9 93.7(7) 6_545 . 5_445 yes
F8 Fe1 F9 89.5(6) 6_545 . 5_445 yes
F2 Fe1 F8 92.6(8) 6_545 . 6_545 yes
F1 Fe2 F3 93.6(8) . . . yes
F1 Fe2 F2 92.4(8) . . 2_655 yes
F1 Fe2 F4 178.8(8) . . 2_655 yes
F1 Fe2 F5 88.8(7) . . 2_655 yes
F1 Fe2 F6 92.5(7) . . 2_655 yes
F2 Fe2 F3 171.3(8) 2_655 . . yes
F3 Fe2 F4 87.1(8) . . 2_655 yes
F3 Fe2 F5 88.5(7) . . 2_655 yes
F3 Fe2 F6 91.7(7) . . 2_655 yes
F2 Fe2 F4 87.1(8) 2_655 . 2_655 yes
F2 Fe2 F5 85.2(7) 2_655 . 2_655 yes
F2 Fe2 F6 94.5(7) 2_655 . 2_655 yes
F4 Fe2 F5 92.3(7) 2_655 . 2_655 yes
F4 Fe2 F6 86.4(7) 2_655 . 2_655 yes
F5 Fe2 F6 178.7(8) 2_655 . 2_655 yes
F1 Fe3 F9 88.7(7) . . . yes
F1 Fe3 F11 89.2(8) . . . yes
F1 Fe3 F10 97.0(9) . . 2_655 yes
F1 Fe3 F4 93.4(9) . . 5_545 yes
F1 Fe3 F12 174.6(7) . . 5_545 yes
F9 Fe3 F11 82.0(7) . . . yes
F9 Fe3 F10 92.6(7) . . 2_655 yes
F4 Fe3 F9 171.0(8) 5_545 . . yes
F9 Fe3 F12 90.3(8) . . 5_545 yes
F10 Fe3 F11 171.7(10) 2_655 . . yes
F4 Fe3 F11 89.3(7) 5_545 . . yes
F11 Fe3 F12 85.5(7) . . 5_545 yes
F4 Fe3 F10 95.9(7) 5_545 . 2_655 yes
F10 Fe3 F12 88.3(7) 2_655 . 5_545 yes
F4 Fe3 F12 86.9(9) 5_545 . 5_545 yes
Fe2 F1 Fe3 141.3(9) . . . yes
Fe1 F2 Fe2 138.7(9) 6_555 . 2_655 yes
Fe1 F3 Fe2 145.4(10) 2_655 . . yes
Fe2 F4 Fe3 145.4(11) 2_655 . 5_455 yes
Fe1 F9 Fe3 138.5(9) 5_555 . . yes
Fe3 F12 Fe3 146.6(12) 5_455 . 6_555 yes
Fe1 F13 Fe1 149.0(12) . . 2_555 yes

loop_
_geom_bond_atom_site_label_1
_geom_bond_atom_site_label_2
_geom_bond_distance
_geom_bond_site_symmetry_1
_geom_bond_site_symmetry_2
_geom_bond_publ_flag
Fe1 F13 1.879(13) . . yes
Fe1 F3 1.909(15) . 2_655 yes
Fe1 F7 1.832(16) . 2_655 yes
Fe1 F9 2.027(18) . 5_445 yes
Fe1 F2 1.97(2) . 6_545 yes
Fe1 F8 1.866(15) . 6_545 yes
Fe2 F1 1.94(2) . . yes
Fe2 F3 1.915(18) . . yes
Fe2 F2 2.013(19) . 2_655 yes
Fe2 F4 2.00(2) . 2_655 yes
Fe2 F5 1.888(14) . 2_655 yes
Fe2 F6 1.807(13) . 2_655 yes
Fe3 F1 1.93(2) . . yes
Fe3 F9 1.978(18) . . yes
Fe3 F11 1.929(16) . . yes
Fe3 F10 1.903(17) . 2_655 yes
Fe3 F4 1.890(15) . 5_545 yes
Fe3 F12 1.959(12) . 5_545 yes

loop_
_geom_torsion_atom_site_label_1
_geom_torsion_atom_site_label_2
_geom_torsion_atom_site_label_3
_geom_torsion_atom_site_label_4
_geom_torsion
_geom_torsion_site_symmetry_1
_geom_torsion_site_symmetry_2
_geom_torsion_site_symmetry_3
_geom_torsion_site_symmetry_4
_geom_torsion_publ_flag
F3 Fe2 F1 Fe3 134.6(14) . . . . no
F2 Fe2 F1 Fe3 -51.8(15) 2_655 . . . no
F5 Fe2 F1 Fe3 -137.0(15) 2_655 . . . no
F6 Fe2 F1 Fe3 42.8(16) 2_655 . . . no
F1 Fe2 F3 Fe1 -41.7(15) . . . 2_655 no
F4 Fe2 F3 Fe1 137.3(14) 2_655 . . 2_655 no
F5 Fe2 F3 Fe1 -130.3(14) 2_655 . . 2_655 no
F6 Fe2 F3 Fe1 51.0(15) 2_655 . . 2_655 no
F1 Fe2 F2 Fe1 31.7(13) . . 2_655 5_555 no
F9 Fe3 F1 Fe2 56.7(15) . . . . no
F11 Fe3 F1 Fe2 138.7(15) . . . . no
F10 Fe3 F1 Fe2 -35.7(16) 2_655 . . . no
F4 Fe3 F1 Fe2 -132.1(15) 5_545 . . . no
F1 Fe3 F9 Fe1 -47.7(13) . . . 5_555 no
F11 Fe3 F9 Fe1 -137.0(13) . . . 5_555 no
F10 Fe3 F9 Fe1 49.3(14) 2_655 . . 5_555 no
